data_7208475
loop_
_publ_author_name
'Zhang, Yun-Xue'
'Yang, Jin'
'Kan, Wei-Qiu'
'Ma, Jian-Fang'

_publ_section_title
;
 A series of coordination polymers based on flexible
 5-carboxy-1-(4&#x2032;-carboxybenzyl)-2-oxidopyridinium and structurally
 related N-donor ligands: syntheses, structures and photoluminescent
 properties
;
_journal_issue 18
_journal_name_full CrystEngComm
_journal_page_first 6004
_journal_paper_doi 10.1039/c2ce25439e
_journal_volume 14
_journal_year 2012
_chemical_formula_moiety 'C39 H32 Co N4 O5'
_chemical_formula_sum 'C39 H32 Co N4 O5'
_chemical_formula_weight 695.62
_chemical_name_systematic
;
?
;
_space_group_IT_number 9
_symmetry_cell_setting monoclinic
_symmetry_space_group_name_Hall 'C -2yc'
_symmetry_space_group_name_H-M 'C 1 c 1'
_atom_sites_solution_hydrogens geom
_atom_sites_solution_primary direct
_atom_sites_solution_secondary difmap
_audit_creation_method SHELXL-97
_cell_angle_alpha 90
_cell_angle_beta 120.449(8)
_cell_angle_gamma 90
_cell_formula_units_Z 4
_cell_length_a 12.6170(8)
_cell_length_b 25.8660(10)
_cell_length_c 11.4610(7)
_cell_measurement_reflns_used 1830
_cell_measurement_temperature 293(2)
_cell_measurement_theta_max 29.1443
_cell_measurement_theta_min 3.0088
_cell_volume 3224.5(4)
_computing_cell_refinement CrysAlis
_computing_data_collection 'CrysAlis (Oxford Diffraction, 2006)'
_computing_data_reduction CrysAlis
_computing_structure_refinement 'SHELXL-97 (Sheldrick, 2008)'
_computing_structure_solution 'SHELXL-97 (Sheldrick, 2008)'
_diffrn_ambient_temperature 293(2)
_diffrn_detector_area_resol_mean 10.0
_diffrn_measured_fraction_theta_full 0.997
_diffrn_measured_fraction_theta_max 0.997
_diffrn_measurement_device_type 'Oxford Diffraction Gemini R Ultra'
_diffrn_measurement_method '\w scan'
_diffrn_radiation_monochromator graphite
_diffrn_radiation_source 'fine-focus sealed tube'
_diffrn_radiation_type MoK\a
_diffrn_radiation_wavelength 0.71069
_diffrn_reflns_av_R_equivalents 0.0390
_diffrn_reflns_av_sigmaI/netI 0.0704
_diffrn_reflns_limit_h_max 15
_diffrn_reflns_limit_h_min -10
_diffrn_reflns_limit_k_max 30
_diffrn_reflns_limit_k_min -24
_diffrn_reflns_limit_l_max 10
_diffrn_reflns_limit_l_min -13
_diffrn_reflns_number 6208
_diffrn_reflns_theta_full 25.03
_diffrn_reflns_theta_max 25.03
_diffrn_reflns_theta_min 3.01
_exptl_absorpt_coefficient_mu 0.585
_exptl_absorpt_correction_T_max 0.8919
_exptl_absorpt_correction_T_min 0.8393
_exptl_absorpt_correction_type multi-scan
_exptl_absorpt_process_details
;
CrysAlis (Oxford Diffraction, 2006)
;
_exptl_crystal_colour purple
_exptl_crystal_density_diffrn 1.433
_exptl_crystal_density_method 'not measured'
_exptl_crystal_description block
_exptl_crystal_F_000 1444
_exptl_crystal_size_max 0.31
_exptl_crystal_size_mid 0.25
_exptl_crystal_size_min 0.20
_refine_diff_density_max 0.293
_refine_diff_density_min -0.221
_refine_diff_density_rms 0.048
_refine_ls_abs_structure_details 'Flack H D (1983), Acta Cryst. A39, 876-881'
_refine_ls_abs_structure_Flack 0.012(15)
_refine_ls_extinction_method none
_refine_ls_goodness_of_fit_ref 0.990
_refine_ls_hydrogen_treatment constr
_refine_ls_matrix_type full
_refine_ls_number_parameters 470
_refine_ls_number_reflns 3966
_refine_ls_number_restraints 47
_refine_ls_restrained_S_all 0.997
_refine_ls_R_factor_all 0.0496
_refine_ls_R_factor_gt 0.0377
_refine_ls_shift/su_max 0.001
_refine_ls_shift/su_mean 0.000
_refine_ls_structure_factor_coef Fsqd
_refine_ls_weighting_details 'calc w=1/[\s^2^(Fo^2^)+(0.0000P)^2^+0.0000P] where P=(Fo^2^+2Fc^2^)/3'
_refine_ls_weighting_scheme calc
_refine_ls_wR_factor_gt 0.0613
_refine_ls_wR_factor_ref 0.0663
_reflns_number_gt 3410
_reflns_number_total 3966
_reflns_threshold_expression >2\s(I)
_cod_data_source_file c2ce25439e.txt
_cod_data_source_block Compound-4
_cod_depositor_comments
;
The following automatic conversions were performed:

'_symmetry_cell_setting' value 'Monoclinic' changed to 'monoclinic'
according to /home/saulius/struct/CIF-dictionaries/cif_core.dic
dictionary named 'cif_core.dic' version 2.4.1 from 2010-06-29.

Automatic conversion script
Id: cif_fix_values 1891 2012-01-12 08:04:46Z andrius 
;
_cod_original_cell_volume 3224.4(3)
_cod_original_sg_symbol_Hall 'c -2yc'
_cod_original_sg_symbol_H-M Cc
_cod_database_code 7208475

loop_
_symmetry_equiv_pos_as_xyz
'x, y, z'
'x, -y, z+1/2'
'x+1/2, y+1/2, z'
'x+1/2, -y+1/2, z+1/2'

loop_
_atom_site_label
_atom_site_type_symbol
_atom_site_fract_x
_atom_site_fract_y
_atom_site_fract_z
_atom_site_U_iso_or_equiv
_atom_site_adp_type
_atom_site_occupancy
_atom_site_symmetry_multiplicity
_atom_site_calc_flag
_atom_site_refinement_flags
_atom_site_disorder_assembly
_atom_site_disorder_group
Co1 Co 1.26643(5) 0.884026(18) 0.42711(5) 0.03220(15) Uani 1 1 d . . .
C1 C 1.5587(4) 0.63795(17) -0.0385(4) 0.0340(11) Uani 1 1 d . . .
C2 C 1.4215(4) 0.63286(15) -0.1235(4) 0.0316(10) Uani 1 1 d . . .
C3 C 1.3476(4) 0.67276(15) -0.1377(4) 0.0321(10) Uani 1 1 d . . .
H3 H 1.3828 0.7021 -0.0853 0.039 Uiso 1 1 calc R . .
C4 C 1.1637(4) 0.62888(16) -0.3033(5) 0.0401(11) Uani 1 1 d . . .
C5 C 1.2403(5) 0.58575(19) -0.2801(5) 0.0477(14) Uani 1 1 d . . .
H5 H 1.2046 0.5547 -0.3231 0.057 Uiso 1 1 calc R . .
C6 C 1.3636(5) 0.58769(17) -0.1978(5) 0.0447(14) Uani 1 1 d . . .
H6 H 1.4109 0.5589 -0.1900 0.054 Uiso 1 1 calc R . .
C7 C 1.1517(4) 0.72071(16) -0.2486(4) 0.0419(12) Uani 1 1 d . . .
H7A H 1.0648 0.7122 -0.2975 0.050 Uiso 1 1 calc R . .
H7B H 1.1673 0.7436 -0.3053 0.050 Uiso 1 1 calc R . .
C8 C 1.1815(4) 0.74880(15) -0.1204(4) 0.0354(11) Uani 1 1 d . . .
C9 C 1.1193(4) 0.73626(15) -0.0544(4) 0.0383(11) Uani 1 1 d . . .
H9 H 1.0614 0.7098 -0.0876 0.046 Uiso 1 1 calc R . .
C10 C 1.1424(4) 0.76271(16) 0.0608(4) 0.0394(11) Uani 1 1 d . . .
H10 H 1.0993 0.7542 0.1042 0.047 Uiso 1 1 calc R . .
C11 C 1.2299(4) 0.80221(15) 0.1126(4) 0.0338(10) Uani 1 1 d . . .
C12 C 1.2927(4) 0.81374(16) 0.0476(4) 0.0387(11) Uani 1 1 d . . .
H12 H 1.3526 0.8394 0.0823 0.046 Uiso 1 1 calc R . .
C13 C 1.2682(5) 0.78775(14) -0.0695(6) 0.0402(10) Uani 1 1 d . . .
H13 H 1.3103 0.7966 -0.1137 0.048 Uiso 1 1 calc R . .
C14 C 1.2510(4) 0.83180(16) 0.2346(4) 0.0383(11) Uani 1 1 d . . .
C15 C 1.1759(5) 0.97266(19) 0.2159(5) 0.0522(14) Uani 1 1 d . . .
H15 H 1.1305 0.9465 0.1551 0.063 Uiso 1 1 calc R . .
C16 C 1.1638(4) 1.02216(18) 0.1683(4) 0.0516(14) Uani 1 1 d . . .
H16 H 1.1112 1.0294 0.0771 0.062 Uiso 1 1 calc R . .
C17 C 1.2297(4) 1.06068(17) 0.2564(5) 0.0483(13) Uani 1 1 d . . .
H17 H 1.2231 1.0946 0.2264 0.058 Uiso 1 1 calc R . .
C18 C 1.3067(4) 1.04839(16) 0.3915(4) 0.0403(12) Uani 1 1 d . . .
H18 H 1.3527 1.0740 0.4538 0.048 Uiso 1 1 calc R . .
C19 C 1.3144(4) 0.99824(14) 0.4324(4) 0.0294(10) Uani 1 1 d . . .
C20 C 1.3955(4) 0.98015(15) 0.5719(4) 0.0305(10) Uani 1 1 d . . .
C21 C 1.4721(4) 1.01126(16) 0.6810(4) 0.0370(11) Uani 1 1 d . . .
H21 H 1.4711 1.0469 0.6699 0.044 Uiso 1 1 calc R . .
C22 C 1.5500(4) 0.98957(15) 0.8060(4) 0.0321(10) Uani 1 1 d . . .
C23 C 1.5466(4) 0.93587(15) 0.8184(4) 0.0342(10) Uani 1 1 d . . .
H23 H 1.5976 0.9198 0.9010 0.041 Uiso 1 1 calc R . .
C24 C 1.4676(4) 0.90711(15) 0.7075(4) 0.0308(10) Uani 1 1 d . . .
C25 C 1.4552(4) 0.84963(15) 0.7055(4) 0.0308(10) Uani 1 1 d . . .
C26 C 1.5200(4) 0.81907(16) 0.8181(5) 0.0432(12) Uani 1 1 d . . .
H26 H 1.5722 0.8339 0.9021 0.052 Uiso 1 1 calc R . .
C27 C 1.5064(5) 0.76576(17) 0.8047(5) 0.0498(13) Uani 1 1 d . . .
H27 H 1.5498 0.7442 0.8790 0.060 Uiso 1 1 calc R . .
C28 C 1.4269(5) 0.74573(17) 0.6785(5) 0.0488(13) Uani 1 1 d . . .
H28 H 1.4167 0.7102 0.6661 0.059 Uiso 1 1 calc R . .
C29 C 1.3632(4) 0.77847(16) 0.5719(5) 0.0416(12) Uani 1 1 d . . .
H29 H 1.3075 0.7645 0.4879 0.050 Uiso 1 1 calc R . .
C30 C 1.6332(4) 1.02233(16) 0.9238(4) 0.0365(11) Uani 1 1 d . A .
C31 C 1.5935(4) 1.06817(17) 0.9494(4) 0.0448(13) Uani 1 1 d . . .
H31 H 1.5133 1.0793 0.8915 0.054 Uiso 1 1 calc R . .
C32 C 1.6719(5) 1.09794(19) 1.0605(5) 0.0464(14) Uani 1 1 d . A .
H32 H 1.6429 1.1288 1.0758 0.056 Uiso 1 1 calc R . .
C33 C 1.7921(4) 1.08327(18) 1.1497(5) 0.0361(12) Uani 1 1 d . . .
C34 C 1.8319(4) 1.03742(16) 1.1206(4) 0.0465(13) Uani 1 1 d . A .
H34 H 1.9129 1.0269 1.1763 0.056 Uiso 1 1 calc R . .
C35 C 1.7535(4) 1.00702(16) 1.0102(4) 0.0446(12) Uani 1 1 d . . .
H35 H 1.7819 0.9762 0.9943 0.054 Uiso 1 1 calc R A .
C36 C 1.8806(4) 1.11744(17) 1.2691(4) 0.0454(12) Uani 0.100(8) 1 d PU A 1
C37 C 1.849(5) 1.1732(19) 1.239(5) 0.061(10) Uani 0.100(8) 1 d PDU A 1
H37A H 1.7875 1.1823 1.2609 0.092 Uiso 0.100(8) 1 calc PR A 1
H37B H 1.8186 1.1796 1.1448 0.092 Uiso 0.100(8) 1 calc PR A 1
H37C H 1.9215 1.1937 1.2924 0.092 Uiso 0.100(8) 1 calc PR A 1
C38 C 2.020(5) 1.104(2) 1.332(7) 0.063(18) Uani 0.100(8) 1 d PDU A 1
H38A H 2.0679 1.1260 1.4090 0.094 Uiso 0.100(8) 1 calc PR A 1
H38B H 2.0438 1.1102 1.2655 0.094 Uiso 0.100(8) 1 calc PR A 1
H38C H 2.0338 1.0688 1.3591 0.094 Uiso 0.100(8) 1 calc PR A 1
C39 C 1.873(6) 1.099(2) 1.397(5) 0.069(19) Uani 0.100(8) 1 d PU A 1
H39A H 1.7917 1.0856 1.3673 0.104 Uiso 0.100(8) 1 calc PR A 1
H39B H 1.8887 1.1275 1.4569 0.104 Uiso 0.100(8) 1 calc PR A 1
H39C H 1.9322 1.0722 1.4439 0.104 Uiso 0.100(8) 1 calc PR A 1
C36' C 1.8806(4) 1.11744(17) 1.2691(4) 0.0454(12) Uani 0.900(8) 1 d PD A 2
C37' C 1.8119(6) 1.1451(3) 1.3284(6) 0.081(3) Uani 0.900(8) 1 d PDU A 2
H37D H 1.8682 1.1666 1.4026 0.122 Uiso 0.900(8) 1 calc PR A 2
H37E H 1.7762 1.1201 1.3602 0.122 Uiso 0.900(8) 1 calc PR A 2
H37F H 1.7481 1.1662 1.2600 0.122 Uiso 0.900(8) 1 calc PR A 2
C38' C 1.9367(7) 1.1563(3) 1.2183(6) 0.079(3) Uani 0.900(8) 1 d PU A 2
H38D H 1.9739 1.1386 1.1745 0.118 Uiso 0.900(8) 1 calc PR A 2
H38E H 1.9980 1.1760 1.2931 0.118 Uiso 0.900(8) 1 calc PR A 2
H38F H 1.8738 1.1791 1.1548 0.118 Uiso 0.900(8) 1 calc PR A 2
C39' C 1.9817(7) 1.0859(2) 1.3830(6) 0.084(3) Uani 0.900(8) 1 d PU A 2
H39D H 2.0324 1.0704 1.3523 0.125 Uiso 0.900(8) 1 calc PR A 2
H39E H 1.9456 1.0593 1.4101 0.125 Uiso 0.900(8) 1 calc PR A 2
H39F H 2.0311 1.1081 1.4587 0.125 Uiso 0.900(8) 1 calc PR A 2
N1 N 1.2239(3) 0.67246(12) -0.2247(3) 0.0329(8) Uani 1 1 d . . .
N2 N 1.3776(3) 0.82941(14) 0.5830(4) 0.0351(10) Uani 1 1 d . . .
N3 N 1.3933(3) 0.92891(12) 0.5873(3) 0.0305(8) Uani 1 1 d . . .
N4 N 1.2495(3) 0.96043(13) 0.3448(3) 0.0382(9) Uani 1 1 d . . .
O1 O 1.6194(3) 0.60262(10) -0.0543(3) 0.0416(7) Uani 1 1 d . . .
O2 O 1.6029(3) 0.67592(12) 0.0362(3) 0.0510(9) Uani 1 1 d . . .
O3 O 1.0509(3) 0.62996(12) -0.3860(3) 0.0513(9) Uani 1 1 d . . .
O4 O 1.3447(3) 0.85912(12) 0.2978(3) 0.0562(9) Uani 1 1 d . . .
O5 O 1.1721(3) 0.83015(13) 0.2710(3) 0.0475(9) Uani 1 1 d . . .

loop_
_atom_site_aniso_label
_atom_site_aniso_U_11
_atom_site_aniso_U_22
_atom_site_aniso_U_33
_atom_site_aniso_U_23
_atom_site_aniso_U_13
_atom_site_aniso_U_12
Co1 0.0309(3) 0.0302(3) 0.0317(3) -0.0046(3) 0.0131(2) -0.0054(3)
C1 0.036(3) 0.033(2) 0.036(3) 0.013(2) 0.021(2) 0.007(2)
C2 0.029(3) 0.035(3) 0.033(2) 0.003(2) 0.017(2) 0.004(2)
C3 0.033(3) 0.032(2) 0.031(2) -0.006(2) 0.015(2) -0.001(2)
C4 0.040(3) 0.039(3) 0.044(3) 0.001(2) 0.023(2) 0.002(2)
C5 0.052(4) 0.038(3) 0.051(3) -0.011(2) 0.025(3) -0.004(3)
C6 0.052(4) 0.029(3) 0.053(3) 0.002(3) 0.026(3) 0.008(2)
C7 0.039(3) 0.046(3) 0.033(2) 0.000(2) 0.012(2) 0.015(2)
C8 0.035(3) 0.031(2) 0.039(3) 0.000(2) 0.018(2) 0.012(2)
C9 0.035(3) 0.036(2) 0.042(3) -0.011(2) 0.018(2) -0.011(2)
C10 0.041(3) 0.038(3) 0.047(3) -0.005(2) 0.028(2) -0.004(2)
C11 0.028(2) 0.034(2) 0.038(3) -0.006(2) 0.015(2) -0.001(2)
C12 0.028(3) 0.041(3) 0.048(3) -0.006(2) 0.020(2) 0.000(2)
C13 0.042(2) 0.043(2) 0.046(2) 0.003(3) 0.030(2) 0.004(3)
C14 0.041(3) 0.029(2) 0.040(3) -0.004(2) 0.017(2) -0.001(2)
C15 0.056(3) 0.049(3) 0.031(3) -0.004(2) 0.006(3) -0.014(2)
C16 0.052(3) 0.054(3) 0.027(3) 0.007(2) 0.003(2) -0.005(3)
C17 0.051(3) 0.043(3) 0.043(3) 0.010(2) 0.018(3) 0.002(2)
C18 0.040(3) 0.034(3) 0.036(3) 0.000(2) 0.011(2) -0.003(2)
C19 0.031(3) 0.028(2) 0.029(2) -0.001(2) 0.015(2) -0.0051(18)
C20 0.029(3) 0.029(2) 0.030(2) -0.003(2) 0.013(2) -0.0055(19)
C21 0.033(3) 0.034(2) 0.036(3) 0.000(2) 0.012(2) -0.006(2)
C22 0.028(3) 0.032(2) 0.030(2) -0.003(2) 0.010(2) -0.0053(19)
C23 0.030(2) 0.038(3) 0.026(2) 0.002(2) 0.009(2) -0.001(2)
C24 0.030(3) 0.028(2) 0.033(2) 0.003(2) 0.015(2) 0.0026(19)
C25 0.025(2) 0.034(2) 0.033(2) 0.002(2) 0.014(2) 0.001(2)
C26 0.043(3) 0.038(3) 0.044(3) 0.006(2) 0.019(2) -0.001(2)
C27 0.056(4) 0.038(3) 0.055(3) 0.011(2) 0.028(3) 0.006(2)
C28 0.060(3) 0.028(2) 0.066(3) 0.000(3) 0.037(3) 0.002(2)
C29 0.045(3) 0.027(2) 0.049(3) -0.007(2) 0.022(2) -0.005(2)
C30 0.033(3) 0.035(3) 0.030(2) -0.001(2) 0.007(2) -0.005(2)
C31 0.029(3) 0.046(3) 0.042(3) -0.006(2) 0.005(2) 0.002(2)
C32 0.037(3) 0.046(3) 0.046(3) -0.007(3) 0.014(3) 0.002(2)
C33 0.027(3) 0.035(3) 0.037(3) 0.001(2) 0.009(2) -0.007(2)
C34 0.028(3) 0.044(3) 0.049(3) -0.001(2) 0.006(2) 0.001(2)
C35 0.034(3) 0.033(2) 0.047(3) -0.002(2) 0.006(2) 0.001(2)
C36 0.049(3) 0.045(3) 0.032(3) -0.005(2) 0.013(2) -0.012(2)
C37 0.060(13) 0.059(12) 0.054(12) -0.005(9) 0.022(8) -0.007(9)
C38 0.06(2) 0.07(2) 0.07(2) -0.004(10) 0.034(12) -0.004(10)
C39 0.07(2) 0.07(2) 0.07(2) -0.007(10) 0.037(13) -0.001(10)
C36' 0.049(3) 0.045(3) 0.032(3) -0.005(2) 0.013(2) -0.012(2)
C37' 0.074(5) 0.098(5) 0.067(4) -0.051(4) 0.032(4) -0.025(4)
C38' 0.087(5) 0.086(5) 0.060(4) -0.019(4) 0.035(4) -0.049(4)
C39' 0.082(5) 0.077(4) 0.043(4) -0.009(3) -0.004(3) -0.009(4)
N1 0.029(2) 0.035(2) 0.0305(19) -0.0057(17) 0.0125(17) 0.0031(16)
N2 0.039(2) 0.025(2) 0.041(2) 0.0018(18) 0.020(2) 0.0003(17)
N3 0.027(2) 0.0280(19) 0.030(2) -0.0024(16) 0.0096(17) -0.0018(16)
N4 0.037(2) 0.038(2) 0.030(2) 0.0003(17) 0.0097(18) -0.0052(18)
O1 0.0357(19) 0.0365(17) 0.059(2) 0.0126(16) 0.0288(16) 0.0086(15)
O2 0.038(2) 0.046(2) 0.057(2) -0.0076(18) 0.0151(16) 0.0025(16)
O3 0.031(2) 0.050(2) 0.051(2) -0.0088(17) 0.0053(17) 0.0024(15)
O4 0.051(2) 0.062(2) 0.055(2) -0.0258(18) 0.0269(19) -0.0254(19)
O5 0.045(2) 0.055(2) 0.049(2) -0.0204(18) 0.029(2) -0.0119(18)

loop_
_atom_type_symbol
_atom_type_description
_atom_type_scat_dispersion_real
_atom_type_scat_dispersion_imag
_atom_type_scat_source
C C 0.0033 0.0016 'International Tables Vol C Tables 4.2.6.8 and 6.1.1.4'
H H 0.0000 0.0000 'International Tables Vol C Tables 4.2.6.8 and 6.1.1.4'
N N 0.0061 0.0033 'International Tables Vol C Tables 4.2.6.8 and 6.1.1.4'
O O 0.0106 0.0060 'International Tables Vol C Tables 4.2.6.8 and 6.1.1.4'
Co Co 0.3494 0.9721 'International Tables Vol C Tables 4.2.6.8 and 6.1.1.4'

loop_
_geom_angle_atom_site_label_1
_geom_angle_atom_site_label_2
_geom_angle_atom_site_label_3
_geom_angle
_geom_angle_site_symmetry_1
_geom_angle_site_symmetry_3
O1 Co1 N3 98.62(13) 4_465 .
O1 Co1 O5 92.87(13) 4_465 .
N3 Co1 O5 167.54(14) . .
O1 Co1 N2 105.93(14) 4_465 .
N3 Co1 N2 75.29(14) . .
O5 Co1 N2 96.98(11) . .
O1 Co1 N4 89.82(13) 4_465 .
N3 Co1 N4 74.62(13) . .
O5 Co1 N4 110.40(13) . .
N2 Co1 N4 147.76(14) . .
O1 Co1 O4 149.17(11) 4_465 .
N3 Co1 O4 110.12(13) . .
O5 Co1 O4 59.78(12) . .
N2 Co1 O4 92.30(14) . .
N4 Co1 O4 87.33(13) . .
O1 Co1 C14 121.56(14) 4_465 .
N3 Co1 C14 139.57(15) . .
O5 Co1 C14 30.06(13) . .
N2 Co1 C14 96.00(14) . .
N4 Co1 C14 99.36(14) . .
O4 Co1 C14 29.73(12) . .
O2 C1 O1 125.5(4) . .
O2 C1 C2 119.1(4) . .
O1 C1 C2 115.3(4) . .
C3 C2 C6 116.5(4) . .
C3 C2 C1 120.8(4) . .
C6 C2 C1 122.6(4) . .
C2 C3 N1 123.5(4) . .
C2 C3 H3 118.2 . .
N1 C3 H3 118.2 . .
O3 C4 N1 120.5(4) . .
O3 C4 C5 124.7(4) . .
N1 C4 C5 114.7(4) . .
C6 C5 C4 122.6(5) . .
C6 C5 H5 118.7 . .
C4 C5 H5 118.7 . .
C5 C6 C2 120.9(4) . .
C5 C6 H6 119.6 . .
C2 C6 H6 119.6 . .
N1 C7 C8 113.5(3) . .
N1 C7 H7A 108.9 . .
C8 C7 H7A 108.9 . .
N1 C7 H7B 108.9 . .
C8 C7 H7B 108.9 . .
H7A C7 H7B 107.7 . .
C9 C8 C13 119.4(4) . .
C9 C8 C7 119.5(4) . .
C13 C8 C7 121.1(4) . .
C8 C9 C10 120.4(4) . .
C8 C9 H9 119.8 . .
C10 C9 H9 119.8 . .
C9 C10 C11 120.5(4) . .
C9 C10 H10 119.8 . .
C11 C10 H10 119.8 . .
C12 C11 C10 118.7(4) . .
C12 C11 C14 121.3(4) . .
C10 C11 C14 120.0(4) . .
C11 C12 C13 121.0(4) . .
C11 C12 H12 119.5 . .
C13 C12 H12 119.5 . .
C8 C13 C12 120.1(5) . .
C8 C13 H13 119.9 . .
C12 C13 H13 119.9 . .
O4 C14 O5 120.2(4) . .
O4 C14 C11 120.0(4) . .
O5 C14 C11 119.8(4) . .
O4 C14 Co1 63.6(2) . .
O5 C14 Co1 56.6(2) . .
C11 C14 Co1 174.8(3) . .
N4 C15 C16 122.7(4) . .
N4 C15 H15 118.6 . .
C16 C15 H15 118.6 . .
C17 C16 C15 119.1(4) . .
C17 C16 H16 120.4 . .
C15 C16 H16 120.4 . .
C16 C17 C18 118.7(4) . .
C16 C17 H17 120.7 . .
C18 C17 H17 120.7 . .
C19 C18 C17 119.3(4) . .
C19 C18 H18 120.4 . .
C17 C18 H18 120.4 . .
N4 C19 C18 121.7(4) . .
N4 C19 C20 114.0(3) . .
C18 C19 C20 124.3(4) . .
N3 C20 C21 120.5(4) . .
N3 C20 C19 114.1(3) . .
C21 C20 C19 125.4(3) . .
C22 C21 C20 120.3(4) . .
C22 C21 H21 119.9 . .
C20 C21 H21 119.9 . .
C21 C22 C23 117.8(3) . .
C21 C22 C30 121.0(4) . .
C23 C22 C30 121.2(3) . .
C24 C23 C22 119.4(3) . .
C24 C23 H23 120.3 . .
C22 C23 H23 120.3 . .
N3 C24 C23 121.8(4) . .
N3 C24 C25 113.0(3) . .
C23 C24 C25 125.1(4) . .
N2 C25 C26 121.9(4) . .
N2 C25 C24 114.7(3) . .
C26 C25 C24 123.4(4) . .
C25 C26 C27 119.1(4) . .
C25 C26 H26 120.5 . .
C27 C26 H26 120.5 . .
C28 C27 C26 118.2(4) . .
C28 C27 H27 120.9 . .
C26 C27 H27 120.9 . .
C29 C28 C27 119.5(4) . .
C29 C28 H28 120.3 . .
C27 C28 H28 120.3 . .
N2 C29 C28 122.7(4) . .
N2 C29 H29 118.6 . .
C28 C29 H29 118.6 . .
C31 C30 C35 118.7(4) . .
C31 C30 C22 121.3(4) . .
C35 C30 C22 120.0(4) . .
C30 C31 C32 120.5(4) . .
C30 C31 H31 119.8 . .
C32 C31 H31 119.8 . .
C31 C32 C33 122.1(5) . .
C31 C32 H32 118.9 . .
C33 C32 H32 118.9 . .
C32 C33 C34 116.7(4) . .
C32 C33 C36 122.0(4) . .
C34 C33 C36 121.1(4) . .
C35 C34 C33 121.6(4) . .
C35 C34 H34 119.2 . .
C33 C34 H34 119.2 . .
C30 C35 C34 120.4(4) . .
C30 C35 H35 119.8 . .
C34 C35 H35 119.8 . .
C37 C36 C33 111(2) . .
C37 C36 C38 115(3) . .
C33 C36 C38 115(2) . .
C37 C36 C39 112(3) . .
C33 C36 C39 107(2) . .
C38 C36 C39 95(3) . .
C36 C37 H37A 109.5 . .
C36 C37 H37B 109.5 . .
H37A C37 H37B 109.5 . .
C36 C37 H37C 109.5 . .
H37A C37 H37C 109.5 . .
H37B C37 H37C 109.5 . .
C36 C38 H38A 109.5 . .
C36 C38 H38B 109.5 . .
H38A C38 H38B 109.5 . .
C36 C38 H38C 109.5 . .
H38A C38 H38C 109.5 . .
H38B C38 H38C 109.5 . .
C36 C39 H39A 109.5 . .
C36 C39 H39B 109.5 . .
H39A C39 H39B 109.5 . .
C36 C39 H39C 109.5 . .
H39A C39 H39C 109.5 . .
H39B C39 H39C 109.5 . .
H37D C37' H37E 109.5 . .
H37D C37' H37F 109.5 . .
H37E C37' H37F 109.5 . .
H38D C38' H38E 109.5 . .
H38D C38' H38F 109.5 . .
H38E C38' H38F 109.5 . .
H39D C39' H39E 109.5 . .
H39D C39' H39F 109.5 . .
H39E C39' H39F 109.5 . .
C3 N1 C4 121.5(3) . .
C3 N1 C7 119.9(3) . .
C4 N1 C7 118.4(3) . .
C29 N2 C25 118.5(4) . .
C29 N2 Co1 125.0(3) . .
C25 N2 Co1 115.8(3) . .
C24 N3 C20 120.2(3) . .
C24 N3 Co1 120.0(3) . .
C20 N3 Co1 119.7(3) . .
C15 N4 C19 118.5(4) . .
C15 N4 Co1 124.4(3) . .
C19 N4 Co1 117.0(3) . .
C1 O1 Co1 123.5(3) . 4_564
C14 O4 Co1 86.7(3) . .
C14 O5 Co1 93.3(3) . .

loop_
_geom_bond_atom_site_label_1
_geom_bond_atom_site_label_2
_geom_bond_distance
_geom_bond_site_symmetry_2
Co1 O1 2.002(3) 4_465
Co1 N3 2.074(3) .
Co1 O5 2.098(3) .
Co1 N2 2.148(4) .
Co1 N4 2.153(3) .
Co1 O4 2.252(3) .
Co1 C14 2.509(4) .
C1 O2 1.235(5) .
C1 O1 1.262(5) .
C1 C2 1.501(6) .
C2 C3 1.345(5) .
C2 C6 1.412(6) .
C3 N1 1.361(5) .
C3 H3 0.9300 .
C4 O3 1.248(5) .
C4 N1 1.402(5) .
C4 C5 1.411(6) .
C5 C6 1.350(6) .
C5 H5 0.9300 .
C6 H6 0.9300 .
C7 N1 1.486(5) .
C7 C8 1.506(5) .
C7 H7A 0.9700 .
C7 H7B 0.9700 .
C8 C9 1.377(6) .
C8 C13 1.380(6) .
C9 C10 1.380(5) .
C9 H9 0.9300 .
C10 C11 1.397(5) .
C10 H10 0.9300 .
C11 C12 1.367(6) .
C11 C14 1.495(6) .
C12 C13 1.389(6) .
C12 H12 0.9300 .
C13 H13 0.9300 .
C14 O4 1.246(5) .
C14 O5 1.259(5) .
C15 N4 1.325(5) .
C15 C16 1.369(6) .
C15 H15 0.9300 .
C16 C17 1.361(6) .
C16 H16 0.9300 .
C17 C18 1.385(6) .
C17 H17 0.9300 .
C18 C19 1.366(5) .
C18 H18 0.9300 .
C19 N4 1.342(5) .
C19 C20 1.471(5) .
C20 N3 1.339(5) .
C20 C21 1.385(5) .
C21 C22 1.381(5) .
C21 H21 0.9300 .
C22 C23 1.399(5) .
C22 C30 1.485(5) .
C23 C24 1.370(5) .
C23 H23 0.9300 .
C24 N3 1.336(5) .
C24 C25 1.494(5) .
C25 N2 1.346(5) .
C25 C26 1.374(5) .
C26 C27 1.388(6) .
C26 H26 0.9300 .
C27 C28 1.377(7) .
C27 H27 0.9300 .
C28 C29 1.364(6) .
C28 H28 0.9300 .
C29 N2 1.327(5) .
C29 H29 0.9300 .
C30 C31 1.376(6) .
C30 C35 1.384(6) .
C31 C32 1.385(6) .
C31 H31 0.9300 .
C32 C33 1.385(6) .
C32 H32 0.9300 .
C33 C34 1.393(6) .
C33 C36 1.533(6) .
C34 C35 1.389(5) .
C34 H34 0.9300 .
C35 H35 0.9300 .
C36 C37 1.49(5) .
C36 C38 1.56(6) .
C36 C39 1.60(6) .
C37 H37A 0.9600 .
C37 H37B 0.9600 .
C37 H37C 0.9600 .
C38 H38A 0.9600 .
C38 H38B 0.9600 .
C38 H38C 0.9600 .
C39 H39A 0.9600 .
C39 H39B 0.9600 .
C39 H39C 0.9600 .
C37' H37D 0.9600 .
C37' H37E 0.9600 .
C37' H37F 0.9600 .
C38' H38D 0.9600 .
C38' H38E 0.9600 .
C38' H38F 0.9600 .
C39' H39D 0.9600 .
C39' H39E 0.9600 .
C39' H39F 0.9600 .
O1 Co1 2.002(3) 4_564

loop_
_geom_hbond_atom_site_label_D
_geom_hbond_atom_site_label_H
_geom_hbond_atom_site_label_A
_geom_hbond_distance_DH
_geom_hbond_distance_HA
_geom_hbond_distance_DA
_geom_hbond_angle_DHA
_geom_hbond_site_symmetry_A
C7 H7A O3 0.97 2.33 2.753(5) 105.9 .
C12 H12 O3 0.93 2.47 3.286(6) 146.7 4_565
C16 H16 O1 0.93 2.45 3.115(5) 128.1 3_455
C27 H27 O2 0.93 2.36 3.263(5) 162.7 1_556
C31 H31 O4 0.93 2.43 3.299(5) 155.5 2_575

loop_
_geom_torsion_atom_site_label_1
_geom_torsion_atom_site_label_2
_geom_torsion_atom_site_label_3
_geom_torsion_atom_site_label_4
_geom_torsion
_geom_torsion_site_symmetry_1
_geom_torsion_site_symmetry_4
O2 C1 C2 C3 11.9(6) . .
O1 C1 C2 C3 -166.0(4) . .
O2 C1 C2 C6 -171.5(4) . .
O1 C1 C2 C6 10.6(6) . .
C6 C2 C3 N1 -4.2(6) . .
C1 C2 C3 N1 172.6(4) . .
O3 C4 C5 C6 174.3(5) . .
N1 C4 C5 C6 -5.7(7) . .
C4 C5 C6 C2 4.0(8) . .
C3 C2 C6 C5 1.1(7) . .
C1 C2 C6 C5 -175.6(4) . .
N1 C7 C8 C9 -87.9(5) . .
N1 C7 C8 C13 93.5(5) . .
C13 C8 C9 C10 0.7(6) . .
C7 C8 C9 C10 -177.9(4) . .
C8 C9 C10 C11 -0.6(6) . .
C9 C10 C11 C12 -0.5(6) . .
C9 C10 C11 C14 177.9(4) . .
C10 C11 C12 C13 1.6(7) . .
C14 C11 C12 C13 -176.8(4) . .
C9 C8 C13 C12 0.4(7) . .
C7 C8 C13 C12 178.9(4) . .
C11 C12 C13 C8 -1.5(7) . .
C12 C11 C14 O4 -16.7(6) . .
C10 C11 C14 O4 165.0(4) . .
C12 C11 C14 O5 161.4(4) . .
C10 C11 C14 O5 -17.0(6) . .
O1 Co1 C14 O4 163.0(2) 4_465 .
N3 Co1 C14 O4 -9.8(3) . .
O5 Co1 C14 O4 -177.7(4) . .
N2 Co1 C14 O4 -84.1(3) . .
N4 Co1 C14 O4 67.4(3) . .
O1 Co1 C14 O5 -19.3(3) 4_465 .
N3 Co1 C14 O5 167.9(3) . .
N2 Co1 C14 O5 93.6(3) . .
N4 Co1 C14 O5 -114.9(3) . .
O4 Co1 C14 O5 177.7(4) . .
N4 C15 C16 C17 0.0(8) . .
C15 C16 C17 C18 -0.2(8) . .
C16 C17 C18 C19 0.0(7) . .
C17 C18 C19 N4 0.3(7) . .
C17 C18 C19 C20 178.0(4) . .
N4 C19 C20 N3 1.6(5) . .
C18 C19 C20 N3 -176.3(4) . .
N4 C19 C20 C21 179.8(4) . .
C18 C19 C20 C21 1.9(7) . .
N3 C20 C21 C22 2.0(7) . .
C19 C20 C21 C22 -176.0(4) . .
C20 C21 C22 C23 -1.2(6) . .
C20 C21 C22 C30 179.7(4) . .
C21 C22 C23 C24 0.2(6) . .
C30 C22 C23 C24 179.3(4) . .
C22 C23 C24 N3 0.0(6) . .
C22 C23 C24 C25 179.3(4) . .
N3 C24 C25 N2 3.6(6) . .
C23 C24 C25 N2 -175.7(4) . .
N3 C24 C25 C26 -178.2(4) . .
C23 C24 C25 C26 2.5(7) . .
N2 C25 C26 C27 1.0(7) . .
C24 C25 C26 C27 -177.0(4) . .
C25 C26 C27 C28 -0.7(7) . .
C26 C27 C28 C29 -0.9(8) . .
C27 C28 C29 N2 2.5(8) . .
C21 C22 C30 C31 42.4(6) . .
C23 C22 C30 C31 -136.7(5) . .
C21 C22 C30 C35 -137.4(5) . .
C23 C22 C30 C35 43.5(6) . .
C35 C30 C31 C32 -1.0(7) . .
C22 C30 C31 C32 179.3(5) . .
C30 C31 C32 C33 0.1(8) . .
C31 C32 C33 C34 1.5(8) . .
C31 C32 C33 C36 177.2(5) . .
C32 C33 C34 C35 -2.3(7) . .
C36 C33 C34 C35 -178.0(4) . .
C31 C30 C35 C34 0.2(7) . .
C22 C30 C35 C34 180.0(4) . .
C33 C34 C35 C30 1.5(7) . .
C32 C33 C36 C37 -29(3) . .
C34 C33 C36 C37 147(3) . .
C32 C33 C36 C38 -162(3) . .
C34 C33 C36 C38 14(3) . .
C32 C33 C36 C39 94(3) . .
C34 C33 C36 C39 -91(3) . .
C2 C3 N1 C4 2.3(6) . .
C2 C3 N1 C7 -171.2(4) . .
O3 C4 N1 C3 -177.4(4) . .
C5 C4 N1 C3 2.6(6) . .
O3 C4 N1 C7 -3.8(6) . .
C5 C4 N1 C7 176.3(4) . .
C8 C7 N1 C3 -47.0(5) . .
C8 C7 N1 C4 139.3(4) . .
C28 C29 N2 C25 -2.2(7) . .
C28 C29 N2 Co1 -172.4(4) . .
C26 C25 N2 C29 0.5(7) . .
C24 C25 N2 C29 178.7(4) . .
C26 C25 N2 Co1 171.5(3) . .
C24 C25 N2 Co1 -10.3(5) . .
O1 Co1 N2 C29 85.3(4) 4_465 .
N3 Co1 N2 C29 -179.8(4) . .
O5 Co1 N2 C29 -9.7(4) . .
N4 Co1 N2 C29 -158.2(3) . .
O4 Co1 N2 C29 -69.6(4) . .
C14 Co1 N2 C29 -40.0(4) . .
O1 Co1 N2 C25 -85.1(3) 4_465 .
N3 Co1 N2 C25 9.9(3) . .
O5 Co1 N2 C25 179.9(3) . .
N4 Co1 N2 C25 31.4(5) . .
O4 Co1 N2 C25 120.1(3) . .
C14 Co1 N2 C25 149.7(3) . .
C23 C24 N3 C20 0.8(6) . .
C25 C24 N3 C20 -178.5(4) . .
C23 C24 N3 Co1 -175.4(3) . .
C25 C24 N3 Co1 5.3(5) . .
C21 C20 N3 C24 -1.8(6) . .
C19 C20 N3 C24 176.5(4) . .
C21 C20 N3 Co1 174.4(3) . .
C19 C20 N3 Co1 -7.3(5) . .
O1 Co1 N3 C24 96.2(3) 4_465 .
O5 Co1 N3 C24 -60.9(8) . .
N2 Co1 N3 C24 -8.2(3) . .
N4 Co1 N3 C24 -176.4(3) . .
O4 Co1 N3 C24 -95.2(3) . .
C14 Co1 N3 C24 -90.0(4) . .
O1 Co1 N3 C20 -80.1(3) 4_465 .
O5 Co1 N3 C20 122.9(7) . .
N2 Co1 N3 C20 175.6(3) . .
N4 Co1 N3 C20 7.4(3) . .
O4 Co1 N3 C20 88.6(3) . .
C14 Co1 N3 C20 93.8(4) . .
C16 C15 N4 C19 0.3(7) . .
C16 C15 N4 Co1 177.2(4) . .
C18 C19 N4 C15 -0.5(6) . .
C20 C19 N4 C15 -178.4(4) . .
C18 C19 N4 Co1 -177.6(3) . .
C20 C19 N4 Co1 4.5(5) . .
O1 Co1 N4 C15 -84.1(4) 4_465 .
N3 Co1 N4 C15 176.9(4) . .
O5 Co1 N4 C15 8.8(4) . .
N2 Co1 N4 C15 155.2(4) . .
O4 Co1 N4 C15 65.1(4) . .
C14 Co1 N4 C15 37.9(4) . .
O1 Co1 N4 C19 92.7(3) 4_465 .
N3 Co1 N4 C19 -6.3(3) . .
O5 Co1 N4 C19 -174.3(3) . .
N2 Co1 N4 C19 -27.9(5) . .
O4 Co1 N4 C19 -118.0(3) . .
C14 Co1 N4 C19 -145.3(3) . .
O2 C1 O1 Co1 -42.4(6) . 4_564
C2 C1 O1 Co1 135.3(3) . 4_564
O5 C14 O4 Co1 -2.2(4) . .
C11 C14 O4 Co1 175.8(3) . .
O1 Co1 O4 C14 -29.0(4) 4_465 .
N3 Co1 O4 C14 173.3(2) . .
O5 Co1 O4 C14 1.3(2) . .
N2 Co1 O4 C14 98.1(3) . .
N4 Co1 O4 C14 -114.2(3) . .
O4 C14 O5 Co1 2.4(4) . .
C11 C14 O5 Co1 -175.7(3) . .
O1 Co1 O5 C14 163.7(3) 4_465 .
N3 Co1 O5 C14 -39.0(8) . .
N2 Co1 O5 C14 -89.9(3) . .
N4 Co1 O5 C14 72.8(3) . .
O4 Co1 O5 C14 -1.3(2) . .
